data_2220421
loop_
_publ_author_name
'Xie, Kai'
'Lou, Yuan-yuan'
'Zheng, Jin'
'Zhao, Qing-jie'
'Wei, Ya-bing'

_publ_section_title
;
 2'-Fluoro-3',5'-dimethoxyacetanilide
;
_journal_coeditor_code BT2815
_journal_issue 1
_journal_name_full 'Acta Crystallographica Section E'
_journal_page_first o205
_journal_paper_doi 10.1107/S1600536808042554
_journal_volume 65
_journal_year 2009
_chemical_formula_iupac 'C10 H12 F N O3'
_chemical_formula_moiety 'C10 H12 F N O3'
_chemical_formula_sum 'C10 H12 F N O3'
_chemical_formula_weight 213.21
_chemical_name_systematic
;
2'-Fluoro-3',5'-dimethoxyacetanilide
;
_space_group_IT_number 14
_symmetry_cell_setting monoclinic
_symmetry_space_group_name_Hall '-P 2ybc'
_symmetry_space_group_name_H-M 'P 1 21/c 1'
_atom_sites_solution_hydrogens geom
_atom_sites_solution_primary direct
_atom_sites_solution_secondary difmap
_audit_creation_method SHELXL-97
_cell_angle_alpha 90.00
_cell_angle_beta 98.082(3)
_cell_angle_gamma 90.00
_cell_formula_units_Z 4
_cell_length_a 9.741(3)
_cell_length_b 4.8439(12)
_cell_length_c 21.634(6)
_cell_measurement_reflns_used 2061
_cell_measurement_temperature 296(2)
_cell_measurement_theta_max 26.61
_cell_measurement_theta_min 2.64
_cell_volume 1010.6(5)
_computing_cell_refinement 'SMART (Bruker, 2000)'
_computing_data_collection 'SMART (Bruker, 2000)'
_computing_data_reduction 'SAINT (Bruker, 2000)'
_computing_molecular_graphics 'SHELXTL (Sheldrick, 2008)'
_computing_publication_material 'SHELXTL (Sheldrick, 2008)'
_computing_structure_refinement 'SHELXL97 (Sheldrick, 2008)'
_computing_structure_solution 'SHELXS97 (Sheldrick, 2008)'
_diffrn_ambient_temperature 296(2)
_diffrn_measured_fraction_theta_full 0.997
_diffrn_measured_fraction_theta_max 0.997
_diffrn_measurement_device_type 'Bruker SMART CCD area-detector'
_diffrn_measurement_method '\f and \w'
_diffrn_radiation_monochromator graphite
_diffrn_radiation_source 'fine-focus sealed tube'
_diffrn_radiation_type MoK\a
_diffrn_radiation_wavelength 0.71073
_diffrn_reflns_av_R_equivalents 0.0295
_diffrn_reflns_av_sigmaI/netI 0.0329
_diffrn_reflns_limit_h_max 11
_diffrn_reflns_limit_h_min -11
_diffrn_reflns_limit_k_max 5
_diffrn_reflns_limit_k_min -5
_diffrn_reflns_limit_l_max 25
_diffrn_reflns_limit_l_min -23
_diffrn_reflns_number 4791
_diffrn_reflns_theta_full 25.05
_diffrn_reflns_theta_max 25.05
_diffrn_reflns_theta_min 2.11
_exptl_absorpt_coefficient_mu 0.115
_exptl_absorpt_correction_T_max 0.9886
_exptl_absorpt_correction_T_min 0.9773
_exptl_absorpt_correction_type multi-scan
_exptl_absorpt_process_details '(SADABS; Bruker, 2000)'
_exptl_crystal_colour colourless
_exptl_crystal_density_diffrn 1.401
_exptl_crystal_density_method 'not measured'
_exptl_crystal_description Block
_exptl_crystal_F_000 448
_exptl_crystal_size_max 0.20
_exptl_crystal_size_mid 0.20
_exptl_crystal_size_min 0.10
_refine_diff_density_max 0.196
_refine_diff_density_min -0.180
_refine_ls_extinction_method none
_refine_ls_goodness_of_fit_ref 1.024
_refine_ls_hydrogen_treatment constr
_refine_ls_matrix_type full
_refine_ls_number_parameters 139
_refine_ls_number_reflns 1780
_refine_ls_number_restraints 0
_refine_ls_restrained_S_all 1.024
_refine_ls_R_factor_all 0.0566
_refine_ls_R_factor_gt 0.0461
_refine_ls_shift/su_max 0.000
_refine_ls_shift/su_mean 0.000
_refine_ls_structure_factor_coef Fsqd
_refine_ls_weighting_details 'calc w=1/[\s^2^(Fo^2^)+(0.058P)^2^+0.3484P] where P=(Fo^2^+2Fc^2^)/3'
_refine_ls_weighting_scheme calc
_refine_ls_wR_factor_gt 0.1134
_refine_ls_wR_factor_ref 0.1210
_reflns_number_gt 1434
_reflns_number_total 1780
_reflns_threshold_expression I>2\s(I)
_cod_data_source_file bt2815.cif
_cod_data_source_block I
_cod_depositor_comments
;
The following automatic conversions were performed:
'_symmetry_cell_setting' value 'Monoclinic' changed to 'monoclinic'
according to '/home/saulius/struct/CIF-dictionaries/cif_core.dic'
dictionary named 'cif_core.dic' version 2.4.1 from 2010-06-29.

Automatic conversion script
Id: cif_fix_enum 1527 2010-12-29 10:47:43Z saulius 

The following automatic conversions were performed:

'_symmetry_cell_setting' value 'Monoclinic' changed to 'monoclinic'
according to /home/saulius/struct/CIF-dictionaries/cif_core.dic
dictionary named 'cif_core.dic' version 2.4.1 from 2010-06-29.

Automatic conversion script
Id: cif_fix_values 1715 2011-07-08 13:25:40Z adriana 
;
_cod_original_cell_volume 1010.7(4)
_cod_original_sg_symbol_H-M 'P 21/c'
_cod_database_code 2220421
_cod_database_fobs_code 2220421

loop_
_symmetry_equiv_pos_as_xyz
'x, y, z'
'-x, y+1/2, -z+1/2'
'-x, -y, -z'
'x, -y-1/2, z-1/2'

loop_
_atom_site_type_symbol
_atom_site_label
_atom_site_fract_x
_atom_site_fract_y
_atom_site_fract_z
_atom_site_U_iso_or_equiv
_atom_site_adp_type
_atom_site_calc_flag
_atom_site_refinement_flags
_atom_site_occupancy
_atom_site_disorder_assembly
_atom_site_disorder_group
F F1 0.42666(11) 0.1466(2) 0.26102(5) 0.0512(3) Uani d . 1 . .
C C1 0.31928(18) 0.2862(4) 0.22731(8) 0.0397(4) Uani d . 1 . .
C C2 0.25035(18) 0.4812(4) 0.25813(8) 0.0406(4) Uani d . 1 . .
C C3 0.14087(19) 0.6226(4) 0.22477(9) 0.0446(5) Uani d . 1 . .
H H3 0.0918 0.7534 0.2443 0.053 Uiso calc R 1 . .
C C4 0.10546(18) 0.5662(4) 0.16181(9) 0.0430(5) Uani d . 1 . .
C C5 0.17582(18) 0.3739(4) 0.13084(9) 0.0429(5) Uani d . 1 . .
H H5 0.1503 0.3404 0.0885 0.051 Uiso calc R 1 . .
C C6 0.28642(17) 0.2311(4) 0.16492(9) 0.0394(4) Uani d . 1 . .
C C7 0.3591(2) -0.0570(4) 0.07947(9) 0.0465(5) Uani d . 1 . .
C C8 0.4620(2) -0.2755(5) 0.06870(10) 0.0580(6) Uani d . 1 . .
H H8A 0.4152 -0.4232 0.0448 0.087 Uiso calc R 1 . .
H H8B 0.5056 -0.3455 0.1081 0.087 Uiso calc R 1 . .
H H8C 0.5311 -0.1978 0.0463 0.087 Uiso calc R 1 . .
C C9 0.2337(2) 0.7206(5) 0.35272(10) 0.0565(6) Uani d . 1 . .
H H9A 0.2418 0.8972 0.3334 0.085 Uiso calc R 1 . .
H H9B 0.2777 0.7274 0.3953 0.085 Uiso calc R 1 . .
H H9C 0.1375 0.6752 0.3516 0.085 Uiso calc R 1 . .
C C10 -0.0414(2) 0.6888(6) 0.06772(10) 0.0661(7) Uani d . 1 . .
H H10A 0.0364 0.7382 0.0473 0.099 Uiso calc R 1 . .
H H10B -0.1180 0.8085 0.0537 0.099 Uiso calc R 1 . .
H H10C -0.0673 0.5011 0.0578 0.099 Uiso calc R 1 . .
N N1 0.36727(16) 0.0327(3) 0.13913(7) 0.0458(4) Uani d . 1 . .
H H1 0.4313 -0.0427 0.1651 0.055 Uiso calc R 1 . .
O O1 0.29930(14) 0.5157(3) 0.31975(6) 0.0527(4) Uani d . 1 . .
O O2 -0.00485(14) 0.7163(3) 0.13322(7) 0.0582(4) Uani d . 1 . .
O O3 0.27541(18) 0.0299(4) 0.03737(7) 0.0754(6) Uani d . 1 . .

loop_
_atom_site_aniso_label
_atom_site_aniso_U_11
_atom_site_aniso_U_22
_atom_site_aniso_U_33
_atom_site_aniso_U_12
_atom_site_aniso_U_13
_atom_site_aniso_U_23
F1 0.0422(6) 0.0570(7) 0.0516(7) 0.0111(5) -0.0030(5) 0.0003(5)
C1 0.0305(9) 0.0417(11) 0.0454(10) 0.0019(8) 0.0004(7) 0.0042(8)
C2 0.0344(9) 0.0440(11) 0.0435(10) -0.0049(8) 0.0051(8) -0.0013(8)
C3 0.0372(10) 0.0453(11) 0.0519(11) 0.0029(9) 0.0090(8) -0.0030(9)
C4 0.0319(9) 0.0460(11) 0.0504(11) 0.0038(8) 0.0036(8) 0.0051(9)
C5 0.0367(10) 0.0475(12) 0.0437(10) 0.0006(8) 0.0029(8) -0.0001(9)
C6 0.0328(9) 0.0401(10) 0.0454(10) -0.0004(8) 0.0057(7) 0.0000(8)
C7 0.0445(11) 0.0497(12) 0.0451(11) 0.0029(9) 0.0060(9) -0.0001(9)
C8 0.0587(13) 0.0590(14) 0.0574(13) 0.0130(11) 0.0120(10) -0.0077(11)
C9 0.0553(13) 0.0627(14) 0.0526(12) -0.0030(11) 0.0117(10) -0.0140(10)
C10 0.0594(14) 0.0814(17) 0.0540(13) 0.0227(13) -0.0048(11) 0.0055(12)
N1 0.0403(8) 0.0511(10) 0.0442(9) 0.0121(8) -0.0005(7) -0.0014(7)
O1 0.0464(8) 0.0643(10) 0.0461(8) 0.0060(7) 0.0022(6) -0.0097(7)
O2 0.0490(8) 0.0678(10) 0.0555(8) 0.0238(7) -0.0002(6) 0.0008(7)
O3 0.0767(11) 0.0974(14) 0.0481(9) 0.0365(10) -0.0052(8) -0.0069(9)

loop_
_atom_type_symbol
_atom_type_description
_atom_type_scat_dispersion_real
_atom_type_scat_dispersion_imag
_atom_type_scat_source
C C 0.0033 0.0016 'International Tables Vol C Tables 4.2.6.8 and 6.1.1.4'
H H 0.0000 0.0000 'International Tables Vol C Tables 4.2.6.8 and 6.1.1.4'
N N 0.0061 0.0033 'International Tables Vol C Tables 4.2.6.8 and 6.1.1.4'
O O 0.0106 0.0060 'International Tables Vol C Tables 4.2.6.8 and 6.1.1.4'
F F 0.0171 0.0103 'International Tables Vol C Tables 4.2.6.8 and 6.1.1.4'

loop_
_geom_angle_atom_site_label_1
_geom_angle_atom_site_label_2
_geom_angle_atom_site_label_3
_geom_angle_site_symmetry_1
_geom_angle_site_symmetry_3
_geom_angle
_geom_angle_publ_flag
C6 C1 F1 . . 119.01(16) ?
C6 C1 C2 . . 123.11(17) ?
F1 C1 C2 . . 117.87(16) ?
O1 C2 C1 . . 115.39(16) ?
O1 C2 C3 . . 126.06(17) ?
C1 C2 C3 . . 118.55(17) ?
C4 C3 C2 . . 118.88(17) ?
C4 C3 H3 . . 120.6 ?
C2 C3 H3 . . 120.6 ?
O2 C4 C3 . . 114.22(16) ?
O2 C4 C5 . . 123.28(17) ?
C3 C4 C5 . . 122.50(17) ?
C4 C5 C6 . . 118.32(17) ?
C4 C5 H5 . . 120.8 ?
C6 C5 H5 . . 120.8 ?
C1 C6 C5 . . 118.62(17) ?
C1 C6 N1 . . 117.25(16) ?
C5 C6 N1 . . 124.13(17) ?
O3 C7 N1 . . 123.31(19) ?
O3 C7 C8 . . 121.59(19) ?
N1 C7 C8 . . 115.10(17) ?
C7 C8 H8A . . 109.5 ?
C7 C8 H8B . . 109.5 ?
H8A C8 H8B . . 109.5 ?
C7 C8 H8C . . 109.5 ?
H8A C8 H8C . . 109.5 ?
H8B C8 H8C . . 109.5 ?
O1 C9 H9A . . 109.5 ?
O1 C9 H9B . . 109.5 ?
H9A C9 H9B . . 109.5 ?
O1 C9 H9C . . 109.5 ?
H9A C9 H9C . . 109.5 ?
H9B C9 H9C . . 109.5 ?
O2 C10 H10A . . 109.5 ?
O2 C10 H10B . . 109.5 ?
H10A C10 H10B . . 109.5 ?
O2 C10 H10C . . 109.5 ?
H10A C10 H10C . . 109.5 ?
H10B C10 H10C . . 109.5 ?
C7 N1 C6 . . 129.53(16) ?
C7 N1 H1 . . 115.2 ?
C6 N1 H1 . . 115.2 ?
C2 O1 C9 . . 117.11(15) ?
C4 O2 C10 . . 118.15(16) ?

loop_
_geom_bond_atom_site_label_1
_geom_bond_atom_site_label_2
_geom_bond_site_symmetry_2
_geom_bond_distance
_geom_bond_publ_flag
F1 C1 . 1.367(2) ?
C1 C6 . 1.369(3) ?
C1 C2 . 1.383(3) ?
C2 O1 . 1.362(2) ?
C2 C3 . 1.382(3) ?
C3 C4 . 1.384(3) ?
C3 H3 . 0.9300 ?
C4 O2 . 1.371(2) ?
C4 C5 . 1.384(3) ?
C5 C6 . 1.400(2) ?
C5 H5 . 0.9300 ?
C6 N1 . 1.407(2) ?
C7 O3 . 1.209(2) ?
C7 N1 . 1.354(2) ?
C7 C8 . 1.498(3) ?
C8 H8A . 0.9600 ?
C8 H8B . 0.9600 ?
C8 H8C . 0.9600 ?
C9 O1 . 1.425(2) ?
C9 H9A . 0.9600 ?
C9 H9B . 0.9600 ?
C9 H9C . 0.9600 ?
C10 O2 . 1.418(3) ?
C10 H10A . 0.9600 ?
C10 H10B . 0.9600 ?
C10 H10C . 0.9600 ?
N1 H1 . 0.8600 ?

loop_
_geom_hbond_atom_site_label_D
_geom_hbond_atom_site_label_H
_geom_hbond_atom_site_label_A
_geom_hbond_site_symmetry_A
_geom_hbond_distance_DH
_geom_hbond_distance_HA
_geom_hbond_distance_DA
_geom_hbond_angle_DHA
N1 H1 O1 2_645 0.86 2.61 3.246(2) 131.2
N1 H1 F1 2_645 0.86 2.47 3.3128(19) 165.8

loop_
_geom_torsion_atom_site_label_1
_geom_torsion_atom_site_label_2
_geom_torsion_atom_site_label_3
_geom_torsion_atom_site_label_4
_geom_torsion_site_symmetry_1
_geom_torsion_site_symmetry_2
_geom_torsion_site_symmetry_3
_geom_torsion_site_symmetry_4
_geom_torsion
_geom_torsion_publ_flag
C6 C1 C2 O1 . . . . -178.01(17) ?
F1 C1 C2 O1 . . . . 0.8(2) ?
C6 C1 C2 C3 . . . . 1.6(3) ?
F1 C1 C2 C3 . . . . -179.52(16) ?
O1 C2 C3 C4 . . . . 178.88(17) ?
C1 C2 C3 C4 . . . . -0.7(3) ?
C2 C3 C4 O2 . . . . 179.66(17) ?
C2 C3 C4 C5 . . . . -0.2(3) ?
O2 C4 C5 C6 . . . . -179.54(17) ?
C3 C4 C5 C6 . . . . 0.3(3) ?
F1 C1 C6 C5 . . . . 179.65(16) ?
C2 C1 C6 C5 . . . . -1.5(3) ?
F1 C1 C6 N1 . . . . -0.4(3) ?
C2 C1 C6 N1 . . . . 178.37(17) ?
C4 C5 C6 C1 . . . . 0.5(3) ?
C4 C5 C6 N1 . . . . -179.38(17) ?
O3 C7 N1 C6 . . . . 0.5(3) ?
C8 C7 N1 C6 . . . . -179.28(19) ?
C1 C6 N1 C7 . . . . -178.81(19) ?
C5 C6 N1 C7 . . . . 1.1(3) ?
C1 C2 O1 C9 . . . . 178.18(17) ?
C3 C2 O1 C9 . . . . -1.4(3) ?
C3 C4 O2 C10 . . . . 174.96(19) ?
C5 C4 O2 C10 . . . . -5.2(3) ?

loop_
_cod_related_entry_id
_cod_related_entry_database
_cod_related_entry_code
1 ChemSpider 24741427
